data_1001594
loop_
_publ_author_name
'Rouillon, T'
'Caignaert, V'
'Hervieu, M'
'Michel, C'
'Groult, D'
'Raveau, B'

_publ_section_title
;
PbBaSrYCu~3~O~7~: a "0223" structure, intergrowth of single rock salt
layers and triple oxygen-deficient perovskite layers; X-ray, neutron
diffraction, and electron microscopy study
;
_journal_coden_ASTM JSSCBI
_journal_name_full 'Journal of Solid State Chemistry'
_journal_page_first 56
_journal_page_last 64
_journal_paper_doi 10.1016/0022-4596(92)90009-K
_journal_volume 97
_journal_year 1992
_chemical_formula_structural '(Pb0.99 Cu0.01) (Ba0.93 Sr1.07) Y Cu3 O7'
_chemical_formula_sum 'Ba0.93 Cu3.01 O7 Pb0.99 Sr1.07 Y'
_chemical_name_systematic
;
Lead barium strontium yttrium copper oxide (0.99/0.93/1.1/1/3.01/7)
;
_space_group_IT_number 107
_symmetry_cell_setting tetragonal
_symmetry_Int_Tables_number 107
_symmetry_space_group_name_Hall 'I 4 -2'
_symmetry_space_group_name_H-M 'I 4 m m'
_cell_angle_alpha 90
_cell_angle_beta 90
_cell_angle_gamma 90
_cell_formula_units_Z 2
_cell_length_a 3.8432(1)
_cell_length_b 3.8432(1)
_cell_length_c 27.422(1)
_cell_volume 405.0
_refine_ls_R_factor_all 0.042
_cod_original_formula_sum 'Ba.93 Cu3.01 O7 Pb.99 Sr1.07 Y'
_cod_database_code 1001594

loop_
_symmetry_equiv_pos_as_xyz
x,y,z
-x,-y,z
-x,y,z
x,-y,z
y,x,z
-y,-x,z
y,-x,z
-y,x,z
1/2+x,1/2+y,1/2+z
1/2-x,1/2-y,1/2+z
1/2-x,1/2+y,1/2+z
1/2+x,1/2-y,1/2+z
1/2+y,1/2+x,1/2+z
1/2-y,1/2-x,1/2+z
1/2+y,1/2-x,1/2+z
1/2-y,1/2+x,1/2+z

loop_
_atom_site_label
_atom_site_type_symbol
_atom_site_symmetry_multiplicity
_atom_site_Wyckoff_symbol
_atom_site_fract_x
_atom_site_fract_y
_atom_site_fract_z
_atom_site_occupancy
_atom_site_attached_hydrogens
_atom_site_calc_flag
Cu1 Cu2+ 2 a 0. 0. 0. 1. 0 d
Ba1 Ba2+ 2 a 0.5 0.5 0.0689(5) 0.66(3) 0 d
Sr1 Sr2+ 2 a 0.5 0.5 0.0689(5) 0.34(3) 0 d
Cu2 Cu2+ 2 a 0. 0. 0.1535(4) 1. 0 d
Pb1 Pb2+ 2 a 0.5 0.5 0.2143(4) 0.99(2) 0 d
Cu3 Cu2+ 2 a 0.5 0.5 0.2143(4) 0.01(2) 0 d
Ba2 Ba2+ 2 a 0. 0. 0.3109(6) 0.27(4) 0 d
Sr2 Sr2+ 2 a 0. 0. 0.3109(6) 0.73(4) 0 d
Cu4 Cu2+ 2 a 0.5 0.5 0.3797(4) 1. 0 d
Y1 Y3+ 2 a 0. 0. 0.4398(4) 1. 0 d
O1 O2- 4 b 0. 0.5 -0.0052(9) 1. 0 d
O2 O2- 2 a 0. 0. 0.0932(16) 1. 0 d
O3 O2- 8 d 0.143(11) 0. 0.2153(25) 0.25 0 d
O4 O2- 2 a 0.5 0.5 0.2924(17) 1. 0 d
O5 O2- 4 b 0. 0.5 0.3922(14) 1. 0 d

loop_
_atom_type_symbol
_atom_type_oxidation_number
Cu2+ 1.670
Ba2+ 2.000
Sr2+ 2.000
Pb2+ 2.000
Y3+ 3.000
O2- -2.000
